data_2013826
loop_
_publ_author_name
'Reck, G\"unter'
'Becker, Roland'

_publ_section_title
;
 Phenanthroline complexes of zinc and calcium carbamates
;
_journal_issue 3
_journal_name_full 'Acta Crystallographica Section C'
_journal_page_first m134
_journal_page_last m136
_journal_paper_doi 10.1107/S0108270104001441
_journal_volume 60
_journal_year 2004
_chemical_formula_iupac '[Ca (C13 H26 N S2)2 (C12 H8 N2)2]'
_chemical_formula_moiety 'C50 H68 N6 S4 Ca'
_chemical_formula_sum 'C50 H68 Ca N6 S4'
_chemical_formula_weight 921.42
_chemical_name_systematic
;
bis(N,N-di-n-hexyldithiocarbamato-\k^2^S,S')bis(1,10-phenanthroline-
\k^2^N,N')calcium(II)
;
_space_group_IT_number 2
_symmetry_cell_setting triclinic
_symmetry_space_group_name_Hall '-P 1'
_symmetry_space_group_name_H-M 'P -1'
_atom_sites_solution_hydrogens geom
_atom_sites_solution_primary direct
_atom_sites_solution_secondary difmap
_audit_creation_method SHELXL97
_cell_angle_alpha 72.290(10)
_cell_angle_beta 80.91(2)
_cell_angle_gamma 84.20(2)
_cell_formula_units_Z 2
_cell_length_a 11.875(4)
_cell_length_b 13.129(2)
_cell_length_c 17.547(4)
_cell_measurement_reflns_used 25
_cell_measurement_temperature 293(2)
_cell_measurement_theta_max 20
_cell_measurement_theta_min 12
_cell_volume 2569.2(11)
_computing_cell_refinement 'CAD-4 Operations Manual'
_computing_data_collection 'CAD-4 Operations Manual (Enraf-Nonius, 1977)'
_computing_data_reduction 'MolEN (Fair, 1990)'
_computing_molecular_graphics 'SHELXTL-NT (Sheldrick, 1999)'
_computing_publication_material SHELXL97
_computing_structure_refinement 'SHELXL97 (Sheldrick, 1997)'
_computing_structure_solution 'SHELXS97 (Sheldrick, 1990)'
_diffrn_ambient_temperature 293(2)
_diffrn_measured_fraction_theta_full 1.000
_diffrn_measured_fraction_theta_max 1.000
_diffrn_measurement_device_type 'Enraf-Nonius CAD-4'
_diffrn_measurement_method 2\q/\w
_diffrn_radiation_monochromator graphite
_diffrn_radiation_source 'fine-focus sealed tube'
_diffrn_radiation_type MoK\a
_diffrn_radiation_wavelength 0.71073
_diffrn_reflns_av_R_equivalents 0.0000
_diffrn_reflns_av_sigmaI/netI 0.0126
_diffrn_reflns_limit_h_max 14
_diffrn_reflns_limit_h_min -13
_diffrn_reflns_limit_k_max 15
_diffrn_reflns_limit_k_min -14
_diffrn_reflns_limit_l_max 20
_diffrn_reflns_limit_l_min 0
_diffrn_reflns_number 9086
_diffrn_reflns_theta_full 25.05
_diffrn_reflns_theta_max 25.05
_diffrn_reflns_theta_min 1.63
_diffrn_standards_decay_% 0.4
_diffrn_standards_interval_time 120
_diffrn_standards_number 3
_exptl_absorpt_coefficient_mu 0.323
_exptl_absorpt_correction_type none
_exptl_crystal_colour yellow
_exptl_crystal_density_diffrn 1.191
_exptl_crystal_density_meas ?
_exptl_crystal_density_method 'not measured'
_exptl_crystal_description prismatic
_exptl_crystal_F_000 988
_exptl_crystal_size_max 0.30
_exptl_crystal_size_mid 0.28
_exptl_crystal_size_min 0.25
_refine_diff_density_max 0.816
_refine_diff_density_min -0.241
_refine_ls_extinction_method none
_refine_ls_goodness_of_fit_ref 1.065
_refine_ls_hydrogen_treatment constr
_refine_ls_matrix_type full
_refine_ls_number_parameters 550
_refine_ls_number_reflns 9086
_refine_ls_number_restraints 316
_refine_ls_restrained_S_all 1.085
_refine_ls_R_factor_all 0.0461
_refine_ls_R_factor_gt 0.0423
_refine_ls_shift/su_max 0.010
_refine_ls_shift/su_mean 0.001
_refine_ls_structure_factor_coef Fsqd
_refine_ls_weighting_details 'calc w = 1/[\s^2^(Fo^2^)+(0.1184P)^2^] where P=(Fo^2^+2Fc^2^)/3'
_refine_ls_weighting_scheme calc
_refine_ls_wR_factor_gt 0.1489
_refine_ls_wR_factor_ref 0.1546
_reflns_number_gt 7339
_reflns_number_total 9086
_reflns_threshold_expression I>2\s(I)
_cod_data_source_file na1638.cif
_cod_data_source_block II
_cod_depositor_comments
;
The following automatic conversions were performed:

'_exptl_crystal_density_meas' value 'not measured' was changed to '?'
- the value is perceived as not measured.

Automatic conversion script
Id: cif_fix_values 3008 2015-01-20 13:52:24Z robertas 
;
_cod_database_code 2013826
_cod_database_fobs_code 2013826

loop_
_symmetry_equiv_pos_as_xyz
'x, y, z'
'-x, -y, -z'

loop_
_atom_site_label
_atom_site_fract_x
_atom_site_fract_y
_atom_site_fract_z
_atom_site_U_iso_or_equiv
_atom_site_adp_type
_atom_site_calc_flag
_atom_site_refinement_flags
_atom_site_occupancy
_atom_site_disorder_assembly
_atom_site_disorder_group
_atom_site_type_symbol
Ca 0.73286(3) 0.23019(3) 0.05432(2) 0.04401(13) Uani d . 1 . . Ca
S29 0.50466(4) 0.29536(5) 0.11549(3) 0.05741(16) Uani d . 1 . . S
S30 0.69420(4) 0.31815(4) 0.19825(3) 0.05478(15) Uani d . 1 . . S
S31 0.93539(5) 0.12354(5) 0.12471(4) 0.06423(17) Uani d . 1 . . S
S32 0.71069(5) 0.04059(4) 0.20207(4) 0.06023(16) Uani d . 1 . . S
N1 0.90333(15) 0.26229(13) -0.06464(10) 0.0517(4) Uani d . 1 . . N
N14 0.78812(14) 0.42403(11) -0.01259(9) 0.0461(3) Uani d . 1 . . N
N15 0.60723(14) 0.27956(12) -0.06285(9) 0.0462(3) Uani d . 1 . . N
N28 0.70927(15) 0.08110(12) -0.00674(10) 0.0512(4) Uani d . 1 . . N
N34 0.47861(15) 0.29887(16) 0.26815(11) 0.0591(4) Uani d D 1 . . N
N36 0.88987(17) 0.01289(15) 0.27953(12) 0.0637(5) Uani d D 1 . . N
C2 0.9597(2) 0.18568(18) -0.09347(14) 0.0633(5) Uani d . 1 . . C
H1 0.9298 0.1184 -0.0769 0.082 Uiso calc . 1 . . H
C3 1.0607(2) 0.2009(2) -0.14696(14) 0.0696(6) Uani d . 1 . . C
H2 1.0968 0.1449 -0.1653 0.090 Uiso calc . 1 . . H
C4 1.1063(2) 0.2998(2) -0.17234(16) 0.0717(6) Uani d . 1 . . C
H3 1.1739 0.3109 -0.2079 0.093 Uiso calc . 1 . . H
C5 1.05085(17) 0.38374(18) -0.14463(12) 0.0564(5) Uani d . 1 . . C
C6 0.94879(15) 0.36132(14) -0.09126(10) 0.0442(4) Uani d . 1 . . C
C7 1.0919(2) 0.4865(2) -0.16690(18) 0.0744(7) Uani d . 1 . . C
H4 1.1607 0.5003 -0.2008 0.097 Uiso calc . 1 . . H
C8 1.0356(2) 0.56406(19) -0.14105(17) 0.0683(6) Uani d . 1 . . C
H5 1.0663 0.6309 -0.1568 0.089 Uiso calc . 1 . . H
C9 0.92998(17) 0.54865(15) -0.09009(12) 0.0509(4) Uani d . 1 . . C
C10 0.88602(15) 0.44651(14) -0.06285(10) 0.0422(4) Uani d . 1 . . C
C11 0.8643(2) 0.62967(15) -0.06317(15) 0.0608(5) Uani d . 1 . . C
H6 0.8905 0.6983 -0.0783 0.079 Uiso calc . 1 . . H
C12 0.7637(2) 0.60804(16) -0.01562(15) 0.0608(5) Uani d . 1 . . C
H7 0.7185 0.6621 0.0002 0.079 Uiso calc . 1 . . H
C13 0.72849(19) 0.50404(15) 0.00937(13) 0.0535(4) Uani d . 1 . . C
H8 0.6597 0.4897 0.0432 0.070 Uiso calc . 1 . . H
C16 0.55512(19) 0.37433(16) -0.09103(13) 0.0555(5) Uani d . 1 . . C
H9 0.5697 0.4289 -0.0710 0.072 Uiso calc . 1 . . H
C17 0.4804(2) 0.39904(18) -0.14813(14) 0.0627(5) Uani d . 1 . . C
H10 0.4495 0.4685 -0.1676 0.081 Uiso calc . 1 . . H
C18 0.4536(2) 0.3185(2) -0.17478(15) 0.0665(6) Uani d . 1 . . C
H11 0.4015 0.3319 -0.2115 0.087 Uiso calc . 1 . . H
C19 0.50478(17) 0.21478(17) -0.14679(13) 0.0552(5) Uani d . 1 . . C
C20 0.58112(15) 0.19931(15) -0.09177(11) 0.0444(4) Uani d . 1 . . C
C21 0.4806(2) 0.1273(2) -0.17275(18) 0.0761(7) Uani d . 1 . . C
H12 0.4281 0.1376 -0.2088 0.099 Uiso calc . 1 . . H
C22 0.5332(2) 0.0302(2) -0.14550(18) 0.0744(7) Uani d . 1 . . C
H13 0.5169 -0.0259 -0.1633 0.097 Uiso calc . 1 . . H
C23 0.61351(17) 0.01208(17) -0.08983(14) 0.0558(5) Uani d . 1 . . C
C24 0.63692(15) 0.09372(14) -0.06111(12) 0.0470(4) Uani d . 1 . . C
C25 0.6731(2) -0.08884(16) -0.06137(15) 0.0657(6) Uani d . 1 . . C
H14 0.6601 -0.1462 -0.0789 0.085 Uiso calc . 1 . . H
C26 0.7472(2) -0.10075(17) -0.00991(17) 0.0695(6) Uani d . 1 . . C
H15 0.7889 -0.1655 0.0071 0.090 Uiso calc . 1 . . H
C27 0.7623(2) -0.01502(16) 0.01875(15) 0.0648(6) Uani d . 1 . . C
H16 0.8115 -0.0257 0.0572 0.084 Uiso calc . 1 . . H
C33 0.55384(16) 0.30300(14) 0.20069(11) 0.0466(4) Uani d . 1 . . C
C35 0.84855(17) 0.05518(14) 0.20921(13) 0.0503(4) Uani d . 1 . . C
C37 0.3559(2) 0.2883(2) 0.27189(14) 0.0731(7) Uani d D 1 . . C
H17 0.3256 0.2515 0.3271 0.095 Uiso calc R 1 . . H
H18 0.3457 0.2437 0.2386 0.095 Uiso calc R 1 . . H
C38 0.2882(2) 0.3911(3) 0.24500(17) 0.0814(8) Uani d D 1 . . C
H19 0.3185 0.4275 0.1897 0.106 Uiso calc R 1 . . H
H20 0.2102 0.3753 0.2450 0.106 Uiso calc R 1 . . H
C39 0.2863(3) 0.4654(3) 0.29387(18) 0.0880(8) Uani d D 1 . . C
H21 0.3642 0.4824 0.2928 0.114 Uiso calc R 1 . . H
H22 0.2577 0.4284 0.3494 0.114 Uiso calc R 1 . . H
C40 0.2170(3) 0.5669(3) 0.2685(2) 0.1050(11) Uani d D 1 . . C
H23 0.2427 0.6026 0.2122 0.136 Uiso calc R 1 . . H
H24 0.1380 0.5505 0.2725 0.136 Uiso calc R 1 . . H
C41 0.2223(5) 0.6395(4) 0.3152(3) 0.151(2) Uani d D 1 . . C
H25 0.3017 0.6535 0.3124 0.196 Uiso calc R 1 . . H
H26 0.1949 0.6037 0.3712 0.196 Uiso calc R 1 . . H
C42 0.1576(6) 0.7420(5) 0.2908(4) 0.168(2) Uani d D 1 . . C
H27 0.1092 0.7400 0.2524 0.219 Uiso calc R 1 . . H
H28 0.2095 0.7981 0.2666 0.219 Uiso calc R 1 . . H
H29 0.1115 0.7552 0.3373 0.219 Uiso calc R 1 . . H
C43 0.5179(2) 0.2982(2) 0.34229(14) 0.0729(6) Uani d D 1 . . C
H30 0.4565 0.3281 0.3739 0.095 Uiso calc R 1 . . H
H31 0.5809 0.3449 0.3288 0.095 Uiso calc R 1 . . H
C44 0.5556(3) 0.1922(3) 0.39282(16) 0.0920(9) Uani d D 1 . . C
H32 0.4908 0.1473 0.4095 0.120 Uiso calc R 1 . . H
H 0.6126 0.1601 0.3597 0.120 Uiso calc R 1 . . H
C45 0.6036(4) 0.1906(4) 0.4653(2) 0.1132(12) Uani d D 1 . . C
H33 0.6753 0.2257 0.4477 0.147 Uiso calc R 1 . . H
H34 0.5522 0.2341 0.4930 0.147 Uiso calc R 1 . . H
C46 0.6252(5) 0.0883(4) 0.5237(2) 0.1293(15) Uani d D 1 . . C
H35 0.6820 0.0464 0.4980 0.168 Uiso calc R 1 . . H
H36 0.5554 0.0503 0.5393 0.168 Uiso calc R 1 . . H
C47 0.6663(6) 0.0956(5) 0.5991(3) 0.156(2) Uani d D 1 . . C
H37 0.7418 0.1235 0.5843 0.203 Uiso calc R 1 . . H
H38 0.6159 0.1469 0.6197 0.203 Uiso calc R 1 . . H
C48 0.6718(6) -0.0061(6) 0.6647(4) 0.183(3) Uani d D 1 . . C
H39 0.6302 -0.0582 0.6540 0.238 Uiso calc R 1 . . H
H40 0.6387 0.0056 0.7151 0.238 Uiso calc R 1 . . H
H41 0.7501 -0.0318 0.6675 0.238 Uiso calc R 1 . . H
C49 1.0085(3) 0.0226(3) 0.2883(2) 0.0908(9) Uani d D 1 . . C
H42 1.0571 0.0115 0.2413 0.118 Uiso calc R 1 . . H
H43 1.0285 -0.0345 0.3350 0.118 Uiso calc R 1 . . H
C50 1.0347(4) 0.1262(4) 0.2977(3) 0.1369(17) Uani d D 1 . . C
H44 1.1162 0.1251 0.2990 0.178 Uiso calc R 1 . . H
H45 1.0168 0.1830 0.2502 0.178 Uiso calc R 1 . . H
C51 0.9753(4) 0.1525(5) 0.3685(4) 0.150(2) Uani d D 1 . . C
H46 0.9863 0.0926 0.4158 0.194 Uiso calc R 1 . . H
H47 0.8942 0.1621 0.3644 0.194 Uiso calc R 1 . . H
C52 1.0129(5) 0.2498(5) 0.3800(4) 0.167(2) Uani d D 1 . . C
H48 1.0088 0.3077 0.3304 0.217 Uiso calc R 1 . . H
H49 1.0924 0.2373 0.3887 0.217 Uiso calc R 1 . . H
C53 0.9476(7) 0.2855(6) 0.4475(5) 0.200(3) Uani d D 1 . . C
H50 0.8672 0.2908 0.4417 0.260 Uiso calc R 1 . . H
H51 0.9579 0.2301 0.4975 0.260 Uiso calc R 1 . . H
C54 0.9764(6) 0.3873(6) 0.4555(5) 0.182(3) Uani d D 1 . . C
H52 0.9285 0.4445 0.4262 0.237 Uiso calc R 1 . . H
H53 1.0550 0.3996 0.4341 0.237 Uiso calc R 1 . . H
H54 0.9644 0.3846 0.5115 0.237 Uiso calc R 1 . . H
C55 0.8190(2) -0.0495(2) 0.35136(16) 0.0744(6) Uani d D 1 . . C
H55 0.7422 -0.0163 0.3520 0.097 Uiso calc R 1 . . H
H56 0.8484 -0.0448 0.3987 0.097 Uiso calc R 1 . . H
C56 0.8118(3) -0.1653(2) 0.35882(19) 0.0838(8) Uani d D 1 . . C
H57 0.7851 -0.1710 0.3109 0.109 Uiso calc R 1 . . H
H58 0.8877 -0.2002 0.3613 0.109 Uiso calc R 1 . . H
C57 0.7348(4) -0.2221(3) 0.4307(3) 0.1170(13) Uani d D 1 . . C
H59 0.6589 -0.1873 0.4277 0.152 Uiso calc R 1 . . H
H60 0.7611 -0.2154 0.4784 0.152 Uiso calc R 1 . . H
C58 0.7267(6) -0.3398(4) 0.4403(4) 0.169(2) Uani d D 1 . . C
H61 0.8028 -0.3703 0.4279 0.220 Uiso calc R 1 . . H
H62 0.6996 -0.3756 0.4963 0.220 Uiso calc R 1 . . H
C59 0.6518(7) -0.3626(5) 0.3896(4) 0.175(2) Uani d D 1 . . C
H63 0.5769 -0.3287 0.3999 0.228 Uiso calc R 1 . . H
H64 0.6813 -0.3296 0.3335 0.228 Uiso calc R 1 . . H
C60 0.6385(8) -0.4751(6) 0.4007(6) 0.225(4) Uani d D 1 . . C
H65 0.5784 -0.4818 0.3720 0.292 Uiso calc R 1 . . H
H66 0.6195 -0.5112 0.4571 0.292 Uiso calc R 1 . . H
H67 0.7086 -0.5067 0.3802 0.292 Uiso calc R 1 . . H

loop_
_atom_site_aniso_label
_atom_site_aniso_U_11
_atom_site_aniso_U_22
_atom_site_aniso_U_33
_atom_site_aniso_U_12
_atom_site_aniso_U_13
_atom_site_aniso_U_23
Ca 0.0501(2) 0.0284(2) 0.0577(2) -0.00478(15) -0.00767(16) -0.01777(15)
S29 0.0526(3) 0.0636(3) 0.0642(3) -0.0032(2) -0.0098(2) -0.0299(2)
S30 0.0498(3) 0.0533(3) 0.0684(3) -0.0107(2) -0.0058(2) -0.0269(2)
S31 0.0555(3) 0.0541(3) 0.0803(4) -0.0085(2) -0.0103(3) -0.0134(3)
S32 0.0577(3) 0.0474(3) 0.0761(3) -0.0151(2) -0.0166(2) -0.0112(2)
N1 0.0564(9) 0.0393(8) 0.0612(9) 0.0033(7) -0.0055(7) -0.0203(7)
N14 0.0545(9) 0.0311(7) 0.0552(8) -0.0074(6) -0.0007(7) -0.0182(6)
N15 0.0538(8) 0.0350(7) 0.0543(8) -0.0019(6) -0.0069(6) -0.0201(6)
N28 0.0611(9) 0.0323(7) 0.0647(9) -0.0047(7) -0.0130(7) -0.0181(7)
N34 0.0510(9) 0.0703(12) 0.0577(9) -0.0130(8) -0.0026(7) -0.0207(8)
N36 0.0679(11) 0.0513(10) 0.0752(11) -0.0031(8) -0.0245(9) -0.0157(8)
C2 0.0767(14) 0.0467(11) 0.0687(12) 0.0046(10) -0.0060(10) -0.0246(9)
C3 0.0694(14) 0.0686(15) 0.0670(13) 0.0199(12) 0.0028(11) -0.0279(11)
C4 0.0542(12) 0.0785(16) 0.0750(14) 0.0066(11) 0.0060(10) -0.0225(12)
C5 0.0446(10) 0.0638(13) 0.0589(10) -0.0006(9) -0.0074(8) -0.0155(9)
C6 0.0451(9) 0.0400(9) 0.0468(8) -0.0019(7) -0.0104(7) -0.0097(7)
C7 0.0468(11) 0.0845(17) 0.0903(16) -0.0200(11) 0.0052(11) -0.0253(13)
C8 0.0608(13) 0.0535(12) 0.0901(16) -0.0185(10) -0.0130(11) -0.0141(11)
C9 0.0514(10) 0.0411(9) 0.0645(11) -0.0157(8) -0.0170(8) -0.0128(8)
C10 0.0440(9) 0.0368(9) 0.0480(8) -0.0074(7) -0.0124(7) -0.0110(7)
C11 0.0704(13) 0.0313(9) 0.0853(14) -0.0126(9) -0.0204(11) -0.0160(9)
C12 0.0703(13) 0.0363(9) 0.0823(13) -0.0029(9) -0.0114(11) -0.0266(9)
C13 0.0629(11) 0.0364(9) 0.0656(11) -0.0053(8) -0.0062(9) -0.0218(8)
C16 0.0662(12) 0.0387(9) 0.0640(11) 0.0022(8) -0.0094(9) -0.0196(8)
C17 0.0628(12) 0.0544(12) 0.0657(12) 0.0110(10) -0.0040(10) -0.0170(10)
C18 0.0612(13) 0.0705(14) 0.0723(13) 0.0057(10) -0.0234(10) -0.0231(11)
C19 0.0535(11) 0.0533(11) 0.0666(11) -0.0068(9) -0.0114(9) -0.0260(9)
C20 0.0393(8) 0.0437(9) 0.0506(9) -0.0075(7) 0.0037(7) -0.0177(7)
C21 0.0808(16) 0.0733(16) 0.0925(17) -0.0134(13) -0.0347(14) -0.0370(14)
C22 0.0783(15) 0.0587(13) 0.1031(18) -0.0159(11) -0.0243(13) -0.0389(13)
C23 0.0544(11) 0.0472(10) 0.0764(12) -0.0145(8) -0.0045(9) -0.0321(10)
C24 0.0430(9) 0.0372(9) 0.0655(10) -0.0080(7) -0.0021(8) -0.0228(8)
C25 0.0887(16) 0.0363(9) 0.0799(14) -0.0147(10) -0.0061(12) -0.0275(9)
C26 0.0818(15) 0.0375(10) 0.0989(17) 0.0010(10) -0.0224(13) -0.0308(11)
C27 0.0881(16) 0.0311(10) 0.0802(14) 0.0010(9) -0.0246(12) -0.0184(9)
C33 0.0515(10) 0.0366(8) 0.0536(9) -0.0089(7) -0.0001(8) -0.0177(7)
C35 0.0552(10) 0.0335(9) 0.0654(10) -0.0056(7) -0.0134(8) -0.0157(8)
C37 0.0613(13) 0.0969(18) 0.0602(12) -0.0284(13) 0.0090(10) -0.0225(12)
C38 0.0491(12) 0.120(2) 0.0741(14) -0.0007(13) -0.0038(10) -0.0305(15)
C39 0.0709(16) 0.113(2) 0.0771(16) 0.0104(16) -0.0047(13) -0.0311(16)
C40 0.083(2) 0.140(3) 0.095(2) 0.020(2) -0.0008(16) -0.054(2)
C41 0.145(4) 0.159(5) 0.146(4) 0.064(4) -0.038(3) -0.057(4)
C42 0.164(5) 0.189(6) 0.161(5) 0.021(4) -0.025(4) -0.073(5)
C43 0.0758(15) 0.0874(18) 0.0594(12) -0.0077(13) 0.0002(11) -0.0308(12)
C44 0.102(2) 0.100(2) 0.0656(15) -0.0196(17) -0.0130(14) -0.0080(14)
C45 0.105(3) 0.153(4) 0.0779(19) -0.017(2) -0.0263(17) -0.019(2)
C46 0.156(4) 0.127(3) 0.100(3) -0.007(3) -0.042(3) -0.012(2)
C47 0.157(5) 0.163(5) 0.147(4) -0.007(4) -0.040(4) -0.036(4)
C48 0.187(6) 0.200(7) 0.143(5) -0.026(5) -0.028(4) -0.016(5)
C49 0.0774(17) 0.0821(19) 0.118(2) -0.0008(14) -0.0488(17) -0.0203(17)
C50 0.107(3) 0.154(4) 0.170(4) -0.030(3) -0.049(3) -0.055(3)
C51 0.126(4) 0.156(5) 0.198(6) -0.044(3) -0.010(4) -0.092(4)
C52 0.151(5) 0.186(6) 0.185(6) -0.045(4) -0.023(4) -0.075(5)
C53 0.194(7) 0.189(7) 0.228(8) -0.066(6) 0.007(6) -0.078(6)
C54 0.180(6) 0.191(7) 0.204(7) -0.046(5) 0.002(5) -0.103(6)
C55 0.0829(17) 0.0654(14) 0.0743(14) 0.0057(12) -0.0202(12) -0.0177(11)
C56 0.0934(19) 0.0608(14) 0.0871(17) -0.0021(13) -0.0027(14) -0.0125(13)
C57 0.134(3) 0.092(2) 0.112(3) -0.033(2) 0.005(2) -0.012(2)
C58 0.175(6) 0.122(4) 0.184(6) -0.047(4) -0.008(5) -0.001(4)
C59 0.212(7) 0.159(6) 0.169(5) -0.020(5) -0.017(5) -0.069(5)
C60 0.258(9) 0.196(8) 0.254(10) -0.057(7) -0.019(8) -0.110(7)

loop_
_atom_type_symbol
_atom_type_description
_atom_type_scat_dispersion_real
_atom_type_scat_dispersion_imag
_atom_type_scat_source
C C 0.0033 0.0016 'International Tables Vol C Tables 4.2.6.8 and 6.1.1.4'
H H 0.0000 0.0000 'International Tables Vol C Tables 4.2.6.8 and 6.1.1.4'
N N 0.0061 0.0033 'International Tables Vol C Tables 4.2.6.8 and 6.1.1.4'
S S 0.1246 0.1234 'International Tables Vol C Tables 4.2.6.8 and 6.1.1.4'
Ca Ca 0.2262 0.3064 'International Tables Vol C Tables 4.2.6.8 and 6.1.1.4'

loop_
_geom_angle_atom_site_label_1
_geom_angle_atom_site_label_2
_geom_angle_atom_site_label_3
_geom_angle
_geom_angle_publ_flag
N28 Ca N14 131.02(5) ?
N28 Ca N15 63.48(5) yes
N14 Ca N15 81.55(5) ?
N28 Ca N1 78.98(6) yes
N14 Ca N1 63.20(5) yes
N15 Ca N1 83.56(6) ?
N28 Ca S29 106.14(5) ?
N14 Ca S29 92.79(4) ?
N15 Ca S29 71.63(4) yes
N1 Ca S29 148.04(4) ?
N28 Ca S31 93.34(4) ?
N14 Ca S31 103.74(5) ?
N15 Ca S31 150.42(4) ?
N1 Ca S31 73.59(5) yes
S29 Ca S31 135.86(3) ?
N28 Ca S32 78.80(4) yes
N14 Ca S32 148.88(4) ?
N15 Ca S32 126.42(4) ?
N1 Ca S32 126.43(4) ?
S29 Ca S32 85.16(3) yes
S31 Ca S32 59.85(3) yes
N28 Ca S30 149.53(4) ?
N14 Ca S30 78.73(4) yes
N15 Ca S30 125.70(4) ?
N1 Ca S30 128.22(4) ?
S29 Ca S30 59.54(2) yes
S31 Ca S30 83.69(3) yes
S32 Ca S30 73.50(2) ?
C33 S29 Ca 90.14(7) ?
C33 S30 Ca 86.12(7) ?
C35 S31 Ca 89.19(7) ?
C35 S32 Ca 86.86(7) ?
C2 N1 C6 116.77(18) ?
C2 N1 Ca 124.69(14) ?
C6 N1 Ca 117.84(11) ?
C13 N14 C10 117.68(15) ?
C13 N14 Ca 120.74(12) ?
C10 N14 Ca 121.02(11) ?
C16 N15 C20 116.09(17) ?
C16 N15 Ca 124.61(13) ?
C20 N15 Ca 118.84(12) ?
C27 N28 C24 117.37(17) ?
C27 N28 Ca 120.79(14) ?
C24 N28 Ca 121.66(12) ?
C33 N34 C43 120.68(18) ?
C33 N34 C37 122.68(18) ?
C43 N34 C37 116.53(18) ?
C35 N36 C49 122.3(2) ?
C35 N36 C55 121.3(2) ?
C49 N36 C55 116.4(2) ?
N1 C2 C3 123.6(2) ?
N1 C2 H1 118.2 ?
C3 C2 H1 118.2 ?
C4 C3 C2 119.2(2) ?
C4 C3 H2 120.4 ?
C2 C3 H2 120.4 ?
C3 C4 C5 119.9(2) ?
C3 C4 H3 120.0 ?
C5 C4 H3 120.0 ?
C4 C5 C7 123.6(2) ?
C4 C5 C6 117.0(2) ?
C7 C5 C6 119.4(2) ?
N1 C6 C5 123.51(17) ?
N1 C6 C10 117.35(15) ?
C5 C6 C10 119.14(17) ?
C8 C7 C5 121.7(2) ?
C8 C7 H4 119.1 ?
C5 C7 H4 119.1 ?
C7 C8 C9 122.0(2) ?
C7 C8 H5 119.0 ?
C9 C8 H5 119.0 ?
C10 C9 C11 116.41(18) ?
C10 C9 C8 119.29(19) ?
C11 C9 C8 124.30(18) ?
N14 C10 C9 123.26(17) ?
N14 C10 C6 118.38(15) ?
C9 C10 C6 118.36(17) ?
C12 C11 C9 120.22(17) ?
C12 C11 H6 119.9 ?
C9 C11 H6 119.9 ?
C11 C12 C13 119.07(19) ?
C11 C12 H7 120.5 ?
C13 C12 H7 120.5 ?
N14 C13 C12 123.26(19) ?
N14 C13 H8 118.4 ?
C12 C13 H8 118.4 ?
N15 C16 C17 125.23(19) ?
N15 C16 H9 117.4 ?
C17 C16 H9 117.4 ?
C18 C17 C16 117.9(2) ?
C18 C17 H10 121.0 ?
C16 C17 H10 121.0 ?
C17 C18 C19 120.1(2) ?
C17 C18 H11 120.0 ?
C19 C18 H11 120.0 ?
C20 C19 C18 117.41(19) ?
C20 C19 C21 119.9(2) ?
C18 C19 C21 122.7(2) ?
N15 C20 C19 123.17(17) ?
N15 C20 C24 117.13(17) ?
C19 C20 C24 119.69(17) ?
C22 C21 C19 120.6(2) ?
C22 C21 H12 119.7 ?
C19 C21 H12 119.7 ?
C21 C22 C23 120.9(2) ?
C21 C22 H13 119.6 ?
C23 C22 H13 119.6 ?
C24 C23 C25 117.0(2) ?
C24 C23 C22 120.5(2) ?
C25 C23 C22 122.47(19) ?
N28 C24 C23 123.48(18) ?
N28 C24 C20 118.13(16) ?
C23 C24 C20 118.40(19) ?
C26 C25 C23 119.76(18) ?
C26 C25 H14 120.1 ?
C23 C25 H14 120.1 ?
C25 C26 C27 119.5(2) ?
C25 C26 H15 120.2 ?
C27 C26 H15 120.2 ?
N28 C27 C26 122.8(2) ?
N28 C27 H16 118.6 ?
C26 C27 H16 118.6 ?
N34 C33 S30 121.19(15) ?
N34 C33 S29 119.23(15) ?
S30 C33 S29 119.57(11) ?
N36 C35 S32 120.41(16) ?
N36 C35 S31 120.30(16) ?
S32 C35 S31 119.29(12) ?
N34 C37 C38 114.7(2) ?
N34 C37 H17 108.6 ?
C38 C37 H17 108.6 ?
N34 C37 H18 108.6 ?
C38 C37 H18 108.6 ?
H17 C37 H18 107.6 ?
C39 C38 C37 115.8(2) ?
C39 C38 H19 108.3 ?
C37 C38 H19 108.3 ?
C39 C38 H20 108.3 ?
C37 C38 H20 108.3 ?
H19 C38 H20 107.4 ?
C38 C39 C40 116.0(3) ?
C38 C39 H21 108.3 ?
C40 C39 H21 108.3 ?
C38 C39 H22 108.3 ?
C40 C39 H22 108.3 ?
H21 C39 H22 107.4 ?
C41 C40 C39 114.2(3) ?
C41 C40 H23 108.7 ?
C39 C40 H23 108.7 ?
C41 C40 H24 108.7 ?
C39 C40 H24 108.7 ?
H23 C40 H24 107.6 ?
C40 C41 C42 116.1(5) ?
C40 C41 H25 108.3 ?
C42 C41 H25 108.3 ?
C40 C41 H26 108.3 ?
C42 C41 H26 108.3 ?
H25 C41 H26 107.4 ?
C41 C42 H27 109.5 ?
C41 C42 H28 109.5 ?
H27 C42 H28 109.5 ?
C41 C42 H29 109.5 ?
H27 C42 H29 109.5 ?
H28 C42 H29 109.5 ?
N34 C43 C44 115.4(2) ?
N34 C43 H30 108.4 ?
C44 C43 H30 108.4 ?
N34 C43 H31 108.4 ?
C44 C43 H31 108.4 ?
H30 C43 H31 107.5 ?
C45 C44 C43 116.3(3) ?
C45 C44 H32 108.2 ?
C43 C44 H32 108.2 ?
C45 C44 H 108.2 ?
C43 C44 H 108.2 ?
H32 C44 H 107.4 ?
C46 C45 C44 118.6(4) ?
C46 C45 H33 107.7 ?
C44 C45 H33 107.7 ?
C46 C45 H34 107.7 ?
C44 C45 H34 107.7 ?
H33 C45 H34 107.1 ?
C45 C46 C47 114.6(4) ?
C45 C46 H35 108.6 ?
C47 C46 H35 108.6 ?
C45 C46 H36 108.6 ?
C47 C46 H36 108.6 ?
H35 C46 H36 107.6 ?
C48 C47 C46 115.5(5) ?
C48 C47 H37 108.4 ?
C46 C47 H37 108.4 ?
C48 C47 H38 108.4 ?
C46 C47 H38 108.4 ?
H37 C47 H38 107.5 ?
C47 C48 H39 109.5 ?
C47 C48 H40 109.5 ?
H39 C48 H40 109.5 ?
C47 C48 H41 109.5 ?
H39 C48 H41 109.5 ?
H40 C48 H41 109.5 ?
N36 C49 C50 115.8(3) ?
N36 C49 H42 108.3 ?
C50 C49 H42 108.3 ?
N36 C49 H43 108.3 ?
C50 C49 H43 108.3 ?
H42 C49 H43 107.4 ?
C51 C50 C49 116.0(4) ?
C51 C50 H44 108.3 ?
C49 C50 H44 108.3 ?
C51 C50 H45 108.3 ?
C49 C50 H45 108.3 ?
H44 C50 H45 107.4 ?
C50 C51 C52 114.1(5) ?
C50 C51 H46 108.7 ?
C52 C51 H46 108.7 ?
C50 C51 H47 108.7 ?
C52 C51 H47 108.7 ?
H46 C51 H47 107.6 ?
C51 C52 C53 116.1(5) ?
C51 C52 H48 108.3 ?
C53 C52 H48 108.3 ?
C51 C52 H49 108.3 ?
C53 C52 H49 108.3 ?
H48 C52 H49 107.4 ?
C54 C53 C52 117.1(6) ?
C54 C53 H50 108.0 ?
C52 C53 H50 108.0 ?
C54 C53 H51 108.0 ?
C52 C53 H51 108.0 ?
H50 C53 H51 107.3 ?
C53 C54 H52 109.5 ?
C53 C54 H53 109.5 ?
H52 C54 H53 109.5 ?
C53 C54 H54 109.5 ?
H52 C54 H54 109.5 ?
H53 C54 H54 109.5 ?
N36 C55 C56 116.2(2) ?
N36 C55 H55 108.2 ?
C56 C55 H55 108.2 ?
N36 C55 H56 108.2 ?
C56 C55 H56 108.2 ?
H55 C55 H56 107.4 ?
C57 C56 C55 113.3(3) ?
C57 C56 H57 108.9 ?
C55 C56 H57 108.9 ?
C57 C56 H58 108.9 ?
C55 C56 H58 108.9 ?
H57 C56 H58 107.7 ?
C56 C57 C58 114.5(4) ?
C56 C57 H59 108.6 ?
C58 C57 H59 108.6 ?
C56 C57 H60 108.6 ?
C58 C57 H60 108.6 ?
H59 C57 H60 107.6 ?
C59 C58 C57 114.9(5) ?
C59 C58 H61 108.5 ?
C57 C58 H61 108.5 ?
C59 C58 H62 108.5 ?
C57 C58 H62 108.5 ?
H61 C58 H62 107.5 ?
C60 C59 C58 115.8(7) ?
C60 C59 H63 108.3 ?
C58 C59 H63 108.3 ?
C60 C59 H64 108.3 ?
C58 C59 H64 108.3 ?
H63 C59 H64 107.4 ?
C59 C60 H65 109.5 ?
C59 C60 H66 109.5 ?
H65 C60 H66 109.5 ?
C59 C60 H67 109.5 ?
H65 C60 H67 109.5 ?
H66 C60 H67 109.5 ?

loop_
_geom_bond_atom_site_label_1
_geom_bond_atom_site_label_2
_geom_bond_site_symmetry_2
_geom_bond_distance
_geom_bond_publ_flag
Ca N28 . 2.5571(15) yes
Ca N14 . 2.5616(15) yes
Ca N15 . 2.6145(18) yes
Ca N1 . 2.6333(19) yes
Ca S29 . 2.8981(11) yes
Ca S31 . 2.9114(11) yes
Ca S32 . 2.9963(8) yes
Ca S30 . 3.0371(8) yes
S29 C33 . 1.722(2) ?
S30 C33 . 1.691(2) ?
S31 C35 . 1.721(2) ?
S32 C35 . 1.696(2) ?
N1 C2 . 1.335(3) ?
N1 C6 . 1.376(2) ?
N14 C13 . 1.328(2) ?
N14 C10 . 1.343(2) ?
N15 C16 . 1.320(3) ?
N15 C20 . 1.380(2) ?
N28 C27 . 1.332(3) ?
N28 C24 . 1.345(3) ?
N34 C33 . 1.356(3) ?
N34 C43 . 1.447(3) ?
N34 C37 . 1.467(3) ?
N36 C35 . 1.338(3) ?
N36 C49 . 1.463(3) ?
N36 C55 . 1.464(3) ?
C2 C3 . 1.392(3) ?
C2 H1 . 0.9300 ?
C3 C4 . 1.376(4) ?
C3 H2 . 0.9300 ?
C4 C5 . 1.401(3) ?
C4 H3 . 0.9300 ?
C5 C7 . 1.400(4) ?
C5 C6 . 1.407(3) ?
C6 C10 . 1.452(3) ?
C7 C8 . 1.319(4) ?
C7 H4 . 0.9300 ?
C8 C9 . 1.414(3) ?
C8 H5 . 0.9300 ?
C9 C10 . 1.404(2) ?
C9 C11 . 1.409(3) ?
C11 C12 . 1.347(3) ?
C11 H6 . 0.9300 ?
C12 C13 . 1.387(3) ?
C12 H7 . 0.9300 ?
C13 H8 . 0.9300 ?
C16 C17 . 1.386(3) ?
C16 H9 . 0.9300 ?
C17 C18 . 1.362(4) ?
C17 H10 . 0.9300 ?
C18 C19 . 1.409(3) ?
C18 H11 . 0.9300 ?
C19 C20 . 1.384(3) ?
C19 C21 . 1.426(3) ?
C20 C24 . 1.457(3) ?
C21 C22 . 1.344(4) ?
C21 H12 . 0.9300 ?
C22 C23 . 1.424(4) ?
C22 H13 . 0.9300 ?
C23 C24 . 1.383(3) ?
C23 C25 . 1.423(3) ?
C25 C26 . 1.323(4) ?
C25 H14 . 0.9300 ?
C26 C27 . 1.402(3) ?
C26 H15 . 0.9300 ?
C27 H16 . 0.9300 ?
C37 C38 . 1.485(4) ?
C37 H17 . 0.9700 ?
C37 H18 . 0.9700 ?
C38 C39 . 1.478(4) ?
C38 H19 . 0.9700 ?
C38 H20 . 0.9700 ?
C39 C40 . 1.478(4) ?
C39 H21 . 0.9700 ?
C39 H22 . 0.9700 ?
C40 C41 . 1.445(6) ?
C40 H23 . 0.9700 ?
C40 H24 . 0.9700 ?
C41 C42 . 1.459(6) ?
C41 H25 . 0.9700 ?
C41 H26 . 0.9700 ?
C42 H27 . 0.9600 ?
C42 H28 . 0.9600 ?
C42 H29 . 0.9600 ?
C43 C44 . 1.473(4) ?
C43 H30 . 0.9700 ?
C43 H31 . 0.9700 ?
C44 C45 . 1.467(4) ?
C44 H32 . 0.9700 ?
C44 H . 0.9700 ?
C45 C46 . 1.448(5) ?
C45 H33 . 0.9700 ?
C45 H34 . 0.9700 ?
C46 C47 . 1.512(6) ?
C46 H35 . 0.9700 ?
C46 H36 . 0.9700 ?
C47 C48 . 1.477(7) ?
C47 H37 . 0.9700 ?
C47 H38 . 0.9700 ?
C48 H39 . 0.9600 ?
C48 H40 . 0.9600 ?
C48 H41 . 0.9600 ?
C49 C50 . 1.488(5) ?
C49 H42 . 0.9700 ?
C49 H43 . 0.9700 ?
C50 C51 . 1.448(6) ?
C50 H44 . 0.9700 ?
C50 H45 . 0.9700 ?
C51 C52 . 1.474(6) ?
C51 H46 . 0.9700 ?
C51 H47 . 0.9700 ?
C52 C53 . 1.483(7) ?
C52 H48 . 0.9700 ?
C52 H49 . 0.9700 ?
C53 C54 . 1.464(7) ?
C53 H50 . 0.9700 ?
C53 H51 . 0.9700 ?
C54 H52 . 0.9600 ?
C54 H53 . 0.9600 ?
C54 H54 . 0.9600 ?
C55 C56 . 1.497(4) ?
C55 H55 . 0.9700 ?
C55 H56 . 0.9700 ?
C56 C57 . 1.478(4) ?
C56 H57 . 0.9700 ?
C56 H58 . 0.9700 ?
C57 C58 . 1.514(6) ?
C57 H59 . 0.9700 ?
C57 H60 . 0.9700 ?
C58 C59 . 1.462(8) ?
C58 H61 . 0.9700 ?
C58 H62 . 0.9700 ?
C59 C60 . 1.452(8) ?
C59 H63 . 0.9700 ?
C59 H64 . 0.9700 ?
C60 H65 . 0.9600 ?
C60 H66 . 0.9600 ?
C60 H67 . 0.9600 ?
